data_4088625
loop_
_publ_author_name
'Zhao, Weizhen'
'Yan, Qing'
'Tsutsumi, Ken'
'Nomura, Kotohiro'

_publ_section_title
;
 Efficient Norbornene (NBE) Incorporation in Ethylene/NBE Copolymerization
 by Half-Titanocene Catalysts Containing Chlorinated Aryloxo Ligands
;
_journal_issue 11
_journal_name_full Organometallics
_journal_page_first 1895
_journal_paper_doi 10.1021/acs.organomet.6b00242
_journal_volume 35
_journal_year 2016
_chemical_formula_moiety 'C15 H9 Cl5 O Ti'
_chemical_formula_sum 'C15 H9 Cl5 O Ti'
_chemical_formula_weight 430.40
_space_group_IT_number 14
_space_group_name_Hall '-P 2ybc'
_space_group_name_H-M_alt 'P 1 21/c 1'
_symmetry_cell_setting monoclinic
_symmetry_Int_Tables_number 14
_symmetry_space_group_name_Hall '-P 2ybc'
_symmetry_space_group_name_H-M 'P 1 21/c 1'
_atom_sites_solution_hydrogens geom
_atom_sites_solution_primary direct
_atom_sites_solution_secondary difmap
_cell_angle_alpha 90.0000
_cell_angle_beta 106.473(7)
_cell_angle_gamma 90.0000
_cell_formula_units_Z 4
_cell_length_a 14.302(9)
_cell_length_b 7.178(4)
_cell_length_c 16.465(10)
_cell_measurement_reflns_used 4533
_cell_measurement_temperature 273
_cell_measurement_theta_max 27.49
_cell_measurement_theta_min 3.12
_cell_volume 1620.9(17)
_computing_cell_refinement 'CrystalClear-SM Expert 2.0 r15'
_computing_data_collection 'CrystalClear-SM Expert 2.0 r15 (Rigaku, 2011)'
_computing_data_reduction 'CrystalClear-SM Expert 2.0 r15'
_computing_molecular_graphics 'CrystalStructure 4.0'
_computing_publication_material 'CrystalStructure 4.0 (Rigaku, 2010)'
_computing_structure_refinement 'SHELXL97 (Sheldrick, 2008)'
_computing_structure_solution 'SIR92 (Altomare, et al., 1994)'
_diffrn_ambient_temperature 273
_diffrn_detector_area_resol_mean 13.653
_diffrn_measured_fraction_theta_full 0.997
_diffrn_measured_fraction_theta_max 0.997
_diffrn_measurement_device_type 'Rigaku XtaLAB mini'
_diffrn_measurement_method \w
_diffrn_radiation_type 'Mo K\a'
_diffrn_radiation_wavelength 0.71075
_diffrn_reflns_av_R_equivalents 0.0427
_diffrn_reflns_limit_h_max 18
_diffrn_reflns_limit_h_min -18
_diffrn_reflns_limit_k_max 9
_diffrn_reflns_limit_k_min -9
_diffrn_reflns_limit_l_max 21
_diffrn_reflns_limit_l_min -21
_diffrn_reflns_number 16375
_diffrn_reflns_theta_full 27.50
_diffrn_reflns_theta_max 27.49
_diffrn_standards_number 0
_exptl_absorpt_coefficient_mu 1.346
_exptl_absorpt_correction_type none
_exptl_crystal_colour colorless
_exptl_crystal_density_diffrn 1.764
_exptl_crystal_density_method 'not measured'
_exptl_crystal_description prism
_exptl_crystal_F_000 856.00
_exptl_crystal_size_max 0.430
_exptl_crystal_size_mid 0.140
_exptl_crystal_size_min 0.080
_refine_diff_density_max 1.300
_refine_diff_density_min -1.020
_refine_ls_extinction_method none
_refine_ls_goodness_of_fit_ref 1.227
_refine_ls_hydrogen_treatment constr
_refine_ls_number_parameters 199
_refine_ls_number_reflns 3718
_refine_ls_number_restraints 0
_refine_ls_R_factor_gt 0.0435
_refine_ls_shift/su_max 0.000
_refine_ls_structure_factor_coef Fsqd
_refine_ls_weighting_details 'w = 1/[\s^2^(Fo^2^)+(0.1707P)^2^+0.6609P] where P=(Fo^2^+2Fc^2^)/3'
_refine_ls_weighting_scheme calc
_refine_ls_wR_factor_ref 0.2423
_reflns_number_gt 3299
_reflns_number_total 3718
_reflns_threshold_expression F^2^>2.0\s(F^2^)
_cod_data_source_file om6b00242_si_002.cif
_cod_data_source_block Ti5
_cod_original_cell_volume 1620.9(16)
_cod_database_code 4088625

loop_
_symmetry_equiv_pos_site_id
_symmetry_equiv_pos_as_xyz
1 +X,+Y,+Z
2 -X,1/2+Y,1/2-Z
3 -X,-Y,-Z
4 +X,1/2-Y,1/2+Z

loop_
_atom_site_label
_atom_site_type_symbol
_atom_site_fract_x
_atom_site_fract_y
_atom_site_fract_z
_atom_site_U_iso_or_equiv
_atom_site_adp_type
_atom_site_occupancy
_atom_site_symmetry_multiplicity
_atom_site_calc_flag
_atom_site_refinement_flags
Ti1 Ti 0.14979(5) 0.41074(9) 0.14199(4) 0.0144(3) Uani 1.0 4 d .
Cl1 Cl 0.21504(7) 0.48014(14) 0.03466(6) 0.0228(3) Uani 1.0 4 d .
Cl2 Cl 0.05304(7) 0.65945(12) 0.14015(6) 0.0198(3) Uani 1.0 4 d .
Cl3 Cl 0.43994(7) 0.31567(15) 0.21065(6) 0.0242(3) Uani 1.0 4 d .
Cl4 Cl 0.18673(7) 0.49474(14) 0.38598(7) 0.0246(3) Uani 1.0 4 d .
Cl5 Cl 0.53917(8) 0.21134(14) 0.54849(7) 0.0250(3) Uani 1.0 4 d .
O1 O 0.2528(2) 0.4442(4) 0.23396(17) 0.0172(6) Uani 1.0 4 d .
C1 C 0.1527(3) 0.0773(5) 0.1345(3) 0.0178(8) Uani 1.0 4 d .
C2 C 0.0862(4) 0.1521(6) 0.0595(3) 0.0224(9) Uani 1.0 4 d .
C3 C 0.0097(3) 0.2354(6) 0.0833(3) 0.0220(9) Uani 1.0 4 d .
C4 C 0.0288(3) 0.2277(6) 0.1729(3) 0.0186(8) Uani 1.0 4 d .
C5 C 0.1163(3) 0.1205(6) 0.2044(3) 0.0195(8) Uani 1.0 4 d .
C6 C 0.1650(3) 0.0549(6) 0.2873(3) 0.0255(9) Uani 1.0 4 d .
C7 C 0.2479(3) -0.0502(7) 0.2970(4) 0.0293(10) Uani 1.0 4 d .
C8 C 0.2854(4) -0.0892(6) 0.2278(4) 0.0309(11) Uani 1.0 4 d .
C9 C 0.2411(4) -0.0271(6) 0.1482(4) 0.0289(10) Uani 1.0 4 d .
C10 C 0.3192(3) 0.3935(5) 0.3062(3) 0.0172(8) Uani 1.0 4 d .
C11 C 0.4122(3) 0.3271(6) 0.3058(3) 0.0179(8) Uani 1.0 4 d .
C12 C 0.4798(3) 0.2716(6) 0.3799(3) 0.0206(9) Uani 1.0 4 d .
C13 C 0.4552(3) 0.2811(6) 0.4553(3) 0.0207(8) Uani 1.0 4 d .
C14 C 0.3647(3) 0.3483(6) 0.4586(3) 0.0194(8) Uani 1.0 4 d .
C15 C 0.2990(3) 0.4052(5) 0.3844(3) 0.0176(8) Uani 1.0 4 d .
H2 H 0.0882 0.1299 0.0013 0.0268 Uiso 1.0 4 calc R
H3 H -0.0504 0.2833 0.0439 0.0264 Uiso 1.0 4 calc R
H4 H -0.0156 0.2669 0.2054 0.0224 Uiso 1.0 4 calc R
H6 H 0.1416 0.0821 0.3332 0.0306 Uiso 1.0 4 calc R
H7 H 0.2801 -0.0969 0.3503 0.0351 Uiso 1.0 4 calc R
H8 H 0.3421 -0.1595 0.2372 0.0370 Uiso 1.0 4 calc R
H9 H 0.2675 -0.0518 0.1038 0.0346 Uiso 1.0 4 calc R
H12 H 0.5409 0.2284 0.3791 0.0247 Uiso 1.0 4 calc R
H14 H 0.3493 0.3544 0.5098 0.0233 Uiso 1.0 4 calc R

loop_
_atom_site_aniso_label
_atom_site_aniso_U_11
_atom_site_aniso_U_22
_atom_site_aniso_U_33
_atom_site_aniso_U_12
_atom_site_aniso_U_13
_atom_site_aniso_U_23
Ti1 0.0118(4) 0.0130(4) 0.0171(5) 0.0000(2) 0.0020(3) 0.0015(3)
Cl1 0.0227(6) 0.0246(6) 0.0231(6) -0.0001(4) 0.0095(5) 0.0034(4)
Cl2 0.0186(5) 0.0162(5) 0.0244(6) 0.0023(3) 0.0057(4) 0.0008(4)
Cl3 0.0172(5) 0.0345(6) 0.0214(6) -0.0027(4) 0.0063(4) 0.0005(4)
Cl4 0.0197(6) 0.0277(6) 0.0278(6) 0.0061(4) 0.0088(5) 0.0037(4)
Cl5 0.0236(6) 0.0225(6) 0.0227(6) 0.0010(4) -0.0035(4) 0.0035(4)
O1 0.0136(12) 0.0192(13) 0.0153(13) -0.0025(10) -0.0014(11) 0.0004(11)
C1 0.0179(19) 0.0127(17) 0.024(2) -0.0022(13) 0.0082(16) -0.0009(14)
C2 0.026(2) 0.0164(18) 0.023(2) -0.0056(15) 0.0046(17) -0.0032(15)
C3 0.0157(19) 0.0168(18) 0.029(3) -0.0036(14) -0.0017(17) 0.0018(16)
C4 0.0124(18) 0.0159(17) 0.026(2) 0.0000(13) 0.0031(16) 0.0057(15)
C5 0.0149(18) 0.0116(16) 0.030(3) -0.0025(13) 0.0023(16) 0.0032(15)
C6 0.020(2) 0.0165(18) 0.035(3) -0.0053(16) 0.0005(18) 0.0077(17)
C7 0.019(2) 0.023(2) 0.038(3) -0.0058(16) -0.0057(19) 0.0105(19)
C8 0.0160(19) 0.018(2) 0.056(3) 0.0013(15) 0.005(2) 0.0077(19)
C9 0.022(2) 0.0148(19) 0.055(3) 0.0018(15) 0.019(2) 0.0008(19)
C10 0.0137(17) 0.0142(17) 0.0212(19) -0.0027(13) 0.0009(15) 0.0031(14)
C11 0.0146(18) 0.0193(18) 0.0188(19) -0.0045(14) 0.0032(15) -0.0009(15)
C12 0.0123(18) 0.0183(18) 0.029(3) -0.0004(14) 0.0020(16) 0.0007(16)
C13 0.0179(19) 0.0151(18) 0.023(2) -0.0002(14) -0.0033(16) 0.0034(15)
C14 0.0198(19) 0.0169(18) 0.0213(19) -0.0006(14) 0.0054(16) 0.0024(15)
C15 0.0153(18) 0.0147(17) 0.022(2) 0.0010(13) 0.0041(16) 0.0000(14)

loop_
_atom_type_symbol
_atom_type_description
_atom_type_scat_dispersion_real
_atom_type_scat_dispersion_imag
_atom_type_scat_source
C C 0.0033 0.0016
;
International Tables for Crystallography
(1992, Vol. C, Tables 4.2.6.8 and 6.1.1.4)
;
H H 0.0000 0.0000
;
International Tables for Crystallography
(1992, Vol. C, Table 6.1.1.4)
;
Cl Cl 0.1484 0.1585
;
International Tables for Crystallography
(1992, Vol. C, Tables 4.2.6.8 and 6.1.1.4)
;
O O 0.0106 0.0060
;
International Tables for Crystallography
(1992, Vol. C, Tables 4.2.6.8 and 6.1.1.4)
;
Ti Ti 0.2776 0.4457
;
International Tables for Crystallography
(1992, Vol. C, Tables 4.2.6.8 and 6.1.1.4)
;

loop_
_geom_angle_atom_site_label_1
_geom_angle_atom_site_label_2
_geom_angle_atom_site_label_3
_geom_angle
_geom_angle_publ_flag
Cl1 Ti1 Cl2 101.63(5) yes
Cl1 Ti1 O1 101.87(12) yes
Cl1 Ti1 C1 99.30(12) yes
Cl1 Ti1 C2 84.27(14) yes
Cl1 Ti1 C3 106.83(14) yes
Cl1 Ti1 C4 141.56(11) yes
Cl1 Ti1 C5 133.60(12) yes
Cl2 Ti1 O1 104.95(11) yes
Cl2 Ti1 C1 144.06(11) yes
Cl2 Ti1 C2 119.15(12) yes
Cl2 Ti1 C3 88.26(12) yes
Cl2 Ti1 C4 87.63(11) yes
Cl2 Ti1 C5 119.40(12) yes
O1 Ti1 C1 98.86(13) yes
O1 Ti1 C2 133.37(14) yes
O1 Ti1 C3 145.20(15) yes
O1 Ti1 C4 111.71(15) yes
O1 Ti1 C5 88.33(13) yes
C1 Ti1 C2 35.24(13) yes
C1 Ti1 C3 57.67(13) yes
C1 Ti1 C4 58.37(15) yes
C1 Ti1 C5 34.35(16) yes
C2 Ti1 C3 34.89(17) yes
C2 Ti1 C4 59.24(17) yes
C2 Ti1 C5 58.11(16) yes
C3 Ti1 C4 35.51(16) yes
C3 Ti1 C5 57.56(14) yes
C4 Ti1 C5 34.95(13) yes
Ti1 O1 C10 155.5(3) yes
Ti1 C1 C2 69.7(3) yes
Ti1 C1 C5 74.1(3) yes
Ti1 C1 C9 122.8(3) yes
C2 C1 C5 108.0(4) yes
C2 C1 C9 132.3(5) yes
C5 C1 C9 119.6(4) yes
Ti1 C2 C1 75.1(3) yes
Ti1 C2 C3 72.7(3) yes
C1 C2 C3 107.5(4) yes
Ti1 C3 C2 72.4(3) yes
Ti1 C3 C4 72.6(3) yes
C2 C3 C4 109.7(4) yes
Ti1 C4 C3 71.9(3) yes
Ti1 C4 C5 75.9(3) yes
C3 C4 C5 106.7(4) yes
Ti1 C5 C1 71.6(3) yes
Ti1 C5 C4 69.1(3) yes
Ti1 C5 C6 126.0(3) yes
C1 C5 C4 107.8(4) yes
C1 C5 C6 120.7(4) yes
C4 C5 C6 131.5(5) yes
C5 C6 C7 117.6(5) yes
C6 C7 C8 121.6(5) yes
C7 C8 C9 122.1(5) yes
C1 C9 C8 118.3(6) yes
O1 C10 C11 121.1(4) yes
O1 C10 C15 121.3(4) yes
C11 C10 C15 117.6(4) yes
Cl3 C11 C10 118.6(3) yes
Cl3 C11 C12 120.3(4) yes
C10 C11 C12 121.1(4) yes
C11 C12 C13 119.0(4) yes
Cl5 C13 C12 119.4(4) yes
Cl5 C13 C14 118.8(4) yes
C12 C13 C14 121.8(4) yes
C13 C14 C15 118.4(5) yes
Cl4 C15 C10 118.0(3) yes
Cl4 C15 C14 119.9(4) yes
C10 C15 C14 122.1(4) yes
Ti1 C2 H2 125.844 no
C1 C2 H2 125.841 no
C3 C2 H2 125.843 no
Ti1 C3 H3 125.049 no
C2 C3 H3 125.045 no
C4 C3 H3 125.053 no
Ti1 C4 H4 126.190 no
C3 C4 H4 126.197 no
C5 C4 H4 126.190 no
C5 C6 H6 121.191 no
C7 C6 H6 121.187 no
C6 C7 H7 119.194 no
C8 C7 H7 119.181 no
C7 C8 H8 118.960 no
C9 C8 H8 118.958 no
C1 C9 H9 120.875 no
C8 C9 H9 120.867 no
C11 C12 H12 120.506 no
C13 C12 H12 120.502 no
C13 C14 H14 120.820 no
C15 C14 H14 120.823 no

loop_
_geom_bond_atom_site_label_1
_geom_bond_atom_site_label_2
_geom_bond_distance
_geom_bond_publ_flag
Ti1 Cl1 2.2754(17) yes
Ti1 Cl2 2.2537(15) yes
Ti1 O1 1.804(3) yes
Ti1 C1 2.397(4) yes
Ti1 C2 2.327(5) yes
Ti1 C3 2.331(4) yes
Ti1 C4 2.341(5) yes
Ti1 C5 2.430(5) yes
Cl3 C11 1.723(5) yes
Cl4 C15 1.737(5) yes
Cl5 C13 1.732(4) yes
O1 C10 1.345(5) yes
C1 C2 1.432(6) yes
C1 C5 1.426(7) yes
C1 C9 1.431(6) yes
C2 C3 1.396(7) yes
C3 C4 1.425(7) yes
C4 C5 1.435(6) yes
C5 C6 1.425(6) yes
C6 C7 1.375(7) yes
C7 C8 1.418(9) yes
C8 C9 1.359(8) yes
C10 C11 1.415(6) yes
C10 C15 1.400(7) yes
C11 C12 1.383(6) yes
C12 C13 1.385(7) yes
C13 C14 1.397(7) yes
C14 C15 1.376(6) yes
C2 H2 0.980 no
C3 H3 0.980 no
C4 H4 0.980 no
C6 H6 0.930 no
C7 H7 0.930 no
C8 H8 0.930 no
C9 H9 0.930 no
C12 H12 0.930 no
C14 H14 0.930 no

loop_
_geom_contact_atom_site_label_1
_geom_contact_atom_site_label_2
_geom_contact_distance
_geom_contact_publ_flag
_geom_contact_site_symmetry_2
Cl3 O1 2.957(4) no .
Cl4 O1 2.938(4) no .
Cl4 C6 3.524(5) no .
O1 C6 3.284(6) no .
C1 C7 2.791(7) no .
C5 C8 2.781(6) no .
C5 C10 3.508(6) no .
C6 C9 2.862(9) no .
C6 C10 3.237(6) no .
C6 C15 3.289(6) no .
C7 C10 3.334(6) no .
C7 C11 3.562(7) no .
C7 C15 3.563(6) no .
C8 C11 3.543(6) no .
C10 C13 2.785(6) no .
C11 C14 2.791(7) no .
C12 C15 2.779(7) no .
Cl2 C1 3.334(5) no 1_565
Cl2 C2 3.591(5) no 3_565
Cl2 C5 3.514(5) no 1_565
Cl2 C9 3.480(5) no 1_565
Cl3 Cl5 3.366(3) no 4_554
Cl4 C3 3.456(5) no 2_555
Cl4 C4 3.398(5) no 2_555
Cl5 Cl3 3.366(3) no 4_555
Cl5 Cl5 3.463(2) no 3_656
Cl5 C7 3.562(5) no 3_656
Cl5 C13 3.537(5) no 3_656
Cl5 C14 3.462(5) no 3_666
Cl5 C15 3.564(4) no 3_666
O1 C8 3.387(6) no 1_565
C1 Cl2 3.334(5) no 1_545
C2 Cl2 3.591(5) no 3_565
C2 C2 3.457(6) no 3_555
C3 Cl4 3.456(5) no 2_545
C4 Cl4 3.398(5) no 2_545
C5 Cl2 3.514(5) no 1_545
C7 Cl5 3.562(5) no 3_656
C8 O1 3.387(6) no 1_545
C9 Cl2 3.480(5) no 1_545
C13 Cl5 3.537(5) no 3_656
C13 C13 3.552(6) no 3_666
C14 Cl5 3.462(5) no 3_666
C15 Cl5 3.564(4) no 3_666
Cl1 H2 3.0576 no .
Cl2 H3 3.2650 no .
Cl2 H4 3.2641 no .
Cl3 H12 2.8105 no .
Cl4 H6 3.1026 no .
Cl4 H14 2.8085 no .
Cl5 H12 2.7986 no .
Cl5 H14 2.8024 no .
C1 H3 3.2232 no .
C1 H4 3.2560 no .
C1 H6 3.3207 no .
C1 H8 3.2384 no .
C2 H4 3.2480 no .
C2 H9 2.8850 no .
C4 H2 3.2496 no .
C4 H6 2.8712 no .
C5 H2 3.2539 no .
C5 H3 3.2349 no .
C5 H7 3.2406 no .
C5 H9 3.3133 no .
C6 H4 2.9718 no .
C6 H8 3.2632 no .
C7 H9 3.2719 no .
C8 H6 3.2828 no .
C9 H2 2.9834 no .
C9 H7 3.2531 no .
C10 H6 3.5048 no .
C10 H12 3.2773 no .
C10 H14 3.2682 no .
C12 H14 3.2673 no .
C14 H12 3.2669 no .
C15 H6 3.1751 no .
H2 H3 2.5331 no .
H2 H9 2.9444 no .
H3 H4 2.5663 no .
H4 H6 2.9255 no .
H6 H7 2.3107 no .
H7 H8 2.3223 no .
H8 H9 2.2866 no .
Cl1 H3 2.8940 no 3_565
Cl1 H6 3.2137 no 4_554
Cl1 H7 3.5193 no 4_554
Cl1 H9 3.5583 no 1_565
Cl1 H14 3.1730 no 4_554
Cl2 H2 3.0205 no 3_565
Cl2 H3 3.0471 no 3_565
Cl2 H4 2.8496 no 2_555
Cl2 H6 2.9905 no 2_555
Cl3 H8 2.9949 no 2_655
Cl3 H12 3.3567 no 2_655
Cl3 H14 3.4174 no 4_554
Cl4 H2 2.8127 no 4_555
Cl4 H3 3.2720 no 2_555
Cl4 H4 3.1599 no 2_555
Cl4 H7 3.3416 no 1_565
Cl4 H9 3.4664 no 4_555
Cl5 H7 2.7726 no 3_656
Cl5 H8 3.4754 no 3_656
O1 H8 3.1128 no 1_565
C2 H2 3.1473 no 3_555
C2 H3 3.5265 no 3_555
C3 H2 3.1098 no 3_555
C4 H6 3.5047 no 2_555
C5 H4 3.4545 no 2_545
C6 H4 2.9999 no 2_545
C7 H4 3.5620 no 2_545
C9 H14 3.3360 no 4_554
C10 H8 3.4509 no 1_565
C14 H9 3.4160 no 4_555
H2 Cl2 3.0205 no 3_565
H2 Cl4 2.8127 no 4_554
H2 C2 3.1473 no 3_555
H2 C3 3.1098 no 3_555
H2 H2 3.1272 no 3_555
H2 H3 3.0684 no 3_555
H3 Cl1 2.8940 no 3_565
H3 Cl2 3.0471 no 3_565
H3 Cl4 3.2720 no 2_545
H3 C2 3.5265 no 3_555
H3 H2 3.0684 no 3_555
H3 H6 3.4491 no 2_555
H4 Cl2 2.8496 no 2_545
H4 Cl4 3.1599 no 2_545
H4 C5 3.4545 no 2_555
H4 C6 2.9999 no 2_555
H4 C7 3.5620 no 2_555
H4 H6 2.8499 no 2_555
H6 Cl1 3.2137 no 4_555
H6 Cl2 2.9905 no 2_545
H6 C4 3.5047 no 2_545
H6 H3 3.4491 no 2_545
H6 H4 2.8499 no 2_545
H7 Cl1 3.5193 no 4_555
H7 Cl4 3.3416 no 1_545
H7 Cl5 2.7726 no 3_656
H8 Cl3 2.9949 no 2_645
H8 Cl5 3.4754 no 3_656
H8 O1 3.1128 no 1_545
H8 C10 3.4509 no 1_545
H8 H12 2.9885 no 2_645
H9 Cl1 3.5583 no 1_545
H9 Cl4 3.4664 no 4_554
H9 C14 3.4160 no 4_554
H9 H12 3.1054 no 2_645
H9 H14 2.6083 no 4_554
H12 Cl3 3.3567 no 2_645
H12 H8 2.9885 no 2_655
H12 H9 3.1054 no 2_655
H14 Cl1 3.1730 no 4_555
H14 Cl3 3.4174 no 4_555
H14 C9 3.3360 no 4_555
H14 H9 2.6083 no 4_555

loop_
_geom_torsion_atom_site_label_1
_geom_torsion_atom_site_label_2
_geom_torsion_atom_site_label_3
_geom_torsion_atom_site_label_4
_geom_torsion
_geom_torsion_publ_flag
Cl1 Ti1 O1 C10 -122.3(6) no
Cl1 Ti1 C1 C2 -65.97(17) no
Cl1 Ti1 C1 C5 177.38(11) no
Cl1 Ti1 C1 C9 62.0(3) no
Cl1 Ti1 C2 C1 115.06(19) no
Cl1 Ti1 C2 C3 -130.76(16) no
Cl1 Ti1 C3 C2 51.94(18) no
Cl1 Ti1 C3 C4 170.02(12) no
Cl1 Ti1 C4 C3 -15.5(3) no
Cl1 Ti1 C4 C5 97.69(18) no
Cl1 Ti1 C5 C1 -3.6(2) no
Cl1 Ti1 C5 C4 -121.70(15) no
Cl1 Ti1 C5 C6 111.5(3) no
Cl2 Ti1 O1 C10 132.1(6) no
Cl2 Ti1 C1 C2 59.1(3) no
Cl2 Ti1 C1 C5 -57.6(3) no
Cl2 Ti1 C1 C9 -172.93(15) no
Cl2 Ti1 C2 C1 -144.80(14) no
Cl2 Ti1 C2 C3 -30.6(3) no
Cl2 Ti1 C3 C2 153.57(17) no
Cl2 Ti1 C3 C4 -88.35(15) no
Cl2 Ti1 C4 C3 90.33(14) no
Cl2 Ti1 C4 C5 -156.51(16) no
Cl2 Ti1 C5 C1 145.34(10) no
Cl2 Ti1 C5 C4 27.2(2) no
Cl2 Ti1 C5 C6 -99.6(3) no
O1 Ti1 C1 C2 -169.64(18) no
O1 Ti1 C1 C5 73.71(17) no
O1 Ti1 C1 C9 -41.6(3) no
C1 Ti1 O1 C10 -20.8(6) no
O1 Ti1 C2 C1 14.1(4) no
O1 Ti1 C2 C3 128.32(19) no
C2 Ti1 O1 C10 -29.0(7) no
O1 Ti1 C3 C2 -92.3(4) no
O1 Ti1 C3 C4 25.8(4) no
C3 Ti1 O1 C10 22.9(8) no
O1 Ti1 C4 C3 -164.51(15) no
O1 Ti1 C4 C5 -51.4(2) no
C4 Ti1 O1 C10 38.6(6) no
O1 Ti1 C5 C1 -108.42(17) no
O1 Ti1 C5 C4 133.45(18) no
O1 Ti1 C5 C6 6.6(4) no
C5 Ti1 O1 C10 12.0(6) no
C1 Ti1 C2 C1 0.00(19) no
C1 Ti1 C2 C3 114.2(4) no
C2 Ti1 C1 C2 0.0(3) no
C2 Ti1 C1 C5 -116.6(4) no
C2 Ti1 C1 C9 128.0(5) no
C1 Ti1 C3 C2 -38.54(17) no
C1 Ti1 C3 C4 79.54(19) no
C3 Ti1 C1 C2 38.13(18) no
C3 Ti1 C1 C5 -78.5(2) no
C3 Ti1 C1 C9 166.1(4) no
C1 Ti1 C4 C3 -77.40(18) no
C1 Ti1 C4 C5 35.76(15) no
C4 Ti1 C1 C2 80.26(19) no
C4 Ti1 C1 C5 -36.39(15) no
C4 Ti1 C1 C9 -151.7(4) no
C1 Ti1 C5 C1 -0.00(15) no
C1 Ti1 C5 C4 -118.1(3) no
C1 Ti1 C5 C6 115.0(4) no
C5 Ti1 C1 C2 116.6(3) no
C5 Ti1 C1 C5 -0.00(15) no
C5 Ti1 C1 C9 -115.3(4) no
C2 Ti1 C3 C2 -0.00(19) no
C2 Ti1 C3 C4 118.1(3) no
C3 Ti1 C2 C1 -114.2(4) no
C3 Ti1 C2 C3 -0.00(19) no
C2 Ti1 C4 C3 -35.96(15) no
C2 Ti1 C4 C5 77.20(19) no
C4 Ti1 C2 C1 -77.6(2) no
C4 Ti1 C2 C3 36.61(16) no
C2 Ti1 C5 C1 37.41(17) no
C2 Ti1 C5 C4 -80.72(19) no
C2 Ti1 C5 C6 152.4(4) no
C5 Ti1 C2 C1 -36.44(17) no
C5 Ti1 C2 C3 77.7(2) no
C3 Ti1 C4 C3 0.00(17) no
C3 Ti1 C4 C5 113.2(3) no
C4 Ti1 C3 C2 -118.1(3) no
C4 Ti1 C3 C4 0.00(17) no
C3 Ti1 C5 C1 78.9(2) no
C3 Ti1 C5 C4 -39.25(17) no
C3 Ti1 C5 C6 -166.1(4) no
C5 Ti1 C3 C2 -79.5(2) no
C5 Ti1 C3 C4 38.61(16) no
C4 Ti1 C5 C1 118.1(3) no
C4 Ti1 C5 C4 0.00(19) no
C4 Ti1 C5 C6 -126.8(5) no
C5 Ti1 C4 C3 -113.2(3) no
C5 Ti1 C4 C5 0.00(18) no
Ti1 O1 C10 C11 94.3(8) no
Ti1 O1 C10 C15 -86.0(8) no
Ti1 C1 C2 Ti1 0.00(3) no
Ti1 C1 C2 C3 -66.0(3) no
Ti1 C1 C5 Ti1 -0.000(16) no
Ti1 C1 C5 C4 59.9(2) no
Ti1 C1 C5 C6 -121.5(3) no
Ti1 C1 C9 C8 92.4(5) no
C2 C1 C5 Ti1 -61.8(3) no
C2 C1 C5 C4 -1.9(4) no
C2 C1 C5 C6 176.7(3) no
C5 C1 C2 Ti1 64.7(3) no
C5 C1 C2 C3 -1.3(4) no
C2 C1 C9 C8 -175.9(4) no
C9 C1 C2 Ti1 -116.4(5) no
C9 C1 C2 C3 177.6(4) no
C5 C1 C9 C8 2.9(6) no
C9 C1 C5 Ti1 119.1(4) no
C9 C1 C5 C4 179.0(3) no
C9 C1 C5 C6 -2.4(6) no
Ti1 C2 C3 Ti1 -0.000(17) no
Ti1 C2 C3 C4 -63.5(3) no
C1 C2 C3 Ti1 67.6(3) no
C1 C2 C3 C4 4.1(5) no
Ti1 C3 C4 Ti1 -0.00(3) no
Ti1 C3 C4 C5 -68.6(3) no
C2 C3 C4 Ti1 63.3(3) no
C2 C3 C4 C5 -5.3(5) no
Ti1 C4 C5 Ti1 0.00(3) no
Ti1 C4 C5 C1 -61.5(3) no
Ti1 C4 C5 C6 120.1(4) no
C3 C4 C5 Ti1 65.8(3) no
C3 C4 C5 C1 4.3(4) no
C3 C4 C5 C6 -174.1(4) no
Ti1 C5 C6 C7 -88.4(4) no
C1 C5 C6 C7 0.2(6) no
C4 C5 C6 C7 178.5(4) no
C5 C6 C7 C8 1.4(6) no
C6 C7 C8 C9 -0.8(7) no
C7 C8 C9 C1 -1.4(6) no
O1 C10 C11 Cl3 1.0(5) no
O1 C10 C11 C12 -178.7(3) no
O1 C10 C15 Cl4 -2.1(5) no
O1 C10 C15 C14 177.8(3) no
C11 C10 C15 Cl4 177.6(3) no
C11 C10 C15 C14 -2.5(6) no
C15 C10 C11 Cl3 -178.7(3) no
C15 C10 C11 C12 1.6(6) no
Cl3 C11 C12 C13 -179.5(3) no
C10 C11 C12 C13 0.2(6) no
C11 C12 C13 Cl5 179.8(3) no
C11 C12 C13 C14 -1.1(6) no
Cl5 C13 C14 C15 179.3(3) no
C12 C13 C14 C15 0.3(6) no
C13 C14 C15 Cl4 -178.5(3) no
C13 C14 C15 C10 1.6(6) no
